data_7216183
loop_
_publ_author_name
'Gao, Yan-Qing'
'Zhang, Zhi-Ming'
'Shen, Jian-Qiang'
'Jia, Yue'
'Liu, Zhu-Jun'
'Wang, En-Bo'

_publ_section_title
;
 Self-assembly and thermotropic liquid crystal properties of a hexavacant
 germanomolybdate: [Ge2Mo16O58]12&#x2212;
;
_journal_issue 29
_journal_name_full CrystEngComm
_journal_page_first 6784
_journal_paper_doi 10.1039/c4ce00536h
_journal_volume 16
_journal_year 2014
_chemical_formula_sum 'Ge2 H60 Mo16 Na12 O88'
_chemical_formula_weight 3424.58
_chemical_name_systematic
;
 ?
;
_space_group_crystal_system monoclinic
_space_group_IT_number 12
_space_group_name_Hall '-C 2y'
_space_group_name_H-M_alt 'C 1 2/m 1'
_symmetry_space_group_name_Hall '-C 2y'
_symmetry_space_group_name_H-M 'C 1 2/m 1'
_atom_sites_solution_primary direct
_atom_sites_solution_secondary difmap
_audit_creation_method SHELXL-2013
_cell_angle_alpha 90
_cell_angle_beta 103.62(3)
_cell_angle_gamma 90
_cell_formula_units_Z 2
_cell_length_a 21.051(4)
_cell_length_b 15.483(3)
_cell_length_c 13.472(3)
_cell_measurement_temperature 293(2)
_cell_measurement_theta_max 27.482
_cell_measurement_theta_min 3.057
_cell_volume 4267.5(16)
_computing_cell_refinement auto
_computing_data_collection auto
_computing_data_reduction auto
_computing_structure_refinement 'SHELXL-2013 (Sheldrick, 2013)'
_diffrn_ambient_temperature 293(2)
_diffrn_detector_area_resol_mean 0.01
_diffrn_measured_fraction_theta_full 0.991
_diffrn_measured_fraction_theta_max 0.989
_diffrn_measurement_device_type 'Rigaku R-AXIS RAPID IP'
_diffrn_measurement_method Oscillation
_diffrn_radiation_type MoK\a
_diffrn_radiation_wavelength 0.71073
_diffrn_reflns_av_R_equivalents 0.0302
_diffrn_reflns_av_unetI/netI 0.0306
_diffrn_reflns_Laue_measured_fraction_full 0.991
_diffrn_reflns_Laue_measured_fraction_max 0.989
_diffrn_reflns_limit_h_max 27
_diffrn_reflns_limit_h_min -25
_diffrn_reflns_limit_k_max 20
_diffrn_reflns_limit_k_min -17
_diffrn_reflns_limit_l_max 17
_diffrn_reflns_limit_l_min -17
_diffrn_reflns_number 20526
_diffrn_reflns_point_group_measured_fraction_full 0.991
_diffrn_reflns_point_group_measured_fraction_max 0.989
_diffrn_reflns_theta_full 25.242
_diffrn_reflns_theta_max 27.482
_diffrn_reflns_theta_min 3.057
_diffrn_source 'fine-focus sealed tube'
_exptl_absorpt_coefficient_mu 3.142
_exptl_absorpt_correction_T_max 0.644
_exptl_absorpt_correction_T_min 0.556
_exptl_absorpt_correction_type multi-scan
_exptl_absorpt_process_details 'ABSCOR by T.Higashi    8 March, 1995'
_exptl_crystal_colour colorless
_exptl_crystal_density_diffrn 2.665
_exptl_crystal_density_method 'not measured'
_exptl_crystal_description block
_exptl_crystal_F_000 3264
_exptl_crystal_size_max 0.190
_exptl_crystal_size_mid 0.170
_exptl_crystal_size_min 0.140
_refine_diff_density_max 2.144
_refine_diff_density_min -1.337
_refine_diff_density_rms 0.193
_refine_ls_extinction_method none
_refine_ls_goodness_of_fit_ref 1.091
_refine_ls_hydrogen_treatment undef
_refine_ls_matrix_type full
_refine_ls_number_parameters 300
_refine_ls_number_reflns 5014
_refine_ls_number_restraints 24
_refine_ls_restrained_S_all 1.095
_refine_ls_R_factor_all 0.0453
_refine_ls_R_factor_gt 0.0399
_refine_ls_shift/su_max 0.000
_refine_ls_shift/su_mean 0.000
_refine_ls_structure_factor_coef Fsqd
_refine_ls_weighting_details
;
 w=1/[\s^2^(Fo^2^)+(0.0606P)^2^+66.5414P]
 where P=(Fo^2^+2Fc^2^)/3
;
_refine_ls_weighting_scheme calc
_refine_ls_wR_factor_gt 0.1212
_refine_ls_wR_factor_ref 0.1237
_reflns_Friedel_coverage 0.000
_reflns_number_gt 4582
_reflns_number_total 5014
_reflns_threshold_expression 'I > 2\s(I)'
_cod_data_source_file c4ce00536h2.cif
_cod_data_source_block 1
_cod_depositor_comments 'Adding full bibliography for 7216182--7216183.cif.'
_cod_original_cell_volume 4267.8(16)
_cod_database_code 7216183
_shelx_space_group_comment
;
The symmetry employed for this shelxl refinement is uniquely defined
by the following loop, which should always be used as a source of
symmetry information in preference to the above space-group names.
They are only intended as comments.
;
_shelx_estimated_absorpt_t_min 0.587
_shelx_estimated_absorpt_t_max 0.667
_shelxl_version_number 2013-2

loop_
_space_group_symop_operation_xyz
'x, y, z'
'-x, y, -z'
'x+1/2, y+1/2, z'
'-x+1/2, y+1/2, -z'
'-x, -y, -z'
'x, -y, z'
'-x+1/2, -y+1/2, -z'
'x+1/2, -y+1/2, z'

loop_
_atom_site_label
_atom_site_type_symbol
_atom_site_fract_x
_atom_site_fract_y
_atom_site_fract_z
_atom_site_U_iso_or_equiv
_atom_site_adp_type
_atom_site_occupancy
_atom_site_site_symmetry_order
_atom_site_calc_flag
_atom_site_refinement_flags_posn
_atom_site_refinement_flags_adp
_atom_site_refinement_flags_occupancy
_atom_site_disorder_assembly
_atom_site_disorder_group
Mo1 Mo 0.5000 0.38345(4) 0.0000 0.01669(15) Uani 1 2 d S T P . .
Mo2 Mo 0.36244(3) 0.5000 -0.02650(5) 0.02409(17) Uani 1 2 d S T P . .
Mo3 Mo 0.37628(2) 0.37832(3) -0.26904(4) 0.02241(13) Uani 1 1 d . . . . .
Mo4 Mo 0.32988(3) 0.39430(3) 0.22146(4) 0.02313(14) Uani 1 1 d . . . . .
Mo5 Mo 0.48661(3) 0.27173(3) 0.25071(4) 0.02235(13) Uani 1 1 d . . . . .
Ge1 Ge 0.47831(4) 0.5000 0.21278(6) 0.01562(17) Uani 1 2 d S T P . .
O1 O 0.4675(3) 0.5000 0.0762(4) 0.0161(10) Uani 1 2 d S T P . .
O2 O 0.41683(19) 0.4120(3) -0.0870(3) 0.0201(8) Uani 1 1 d . . . . .
O3 O 0.4024(3) 0.5000 0.2432(4) 0.0203(11) Uani 1 2 d S T P . .
O4 O 0.2811(3) 0.5000 0.1835(5) 0.0257(12) Uani 1 2 d S T P . .
O5 O 0.3677(3) 0.5000 -0.2685(5) 0.0246(12) Uani 1 2 d S T P . .
O6 O 0.4745(2) 0.3153(3) 0.0839(3) 0.0220(8) Uani 1 1 d . . . . .
O7 O 0.3439(2) 0.4143(3) 0.0576(3) 0.0271(9) Uani 1 1 d . . . . .
O8 O 0.3294(3) 0.3938(3) 0.3491(4) 0.0366(11) Uani 1 1 d . . . . .
O9 O 0.3556(2) 0.3625(3) -0.3980(3) 0.0342(10) Uani 1 1 d . . . . .
O10 O 0.4243(2) 0.2714(3) -0.2322(3) 0.0251(9) Uani 1 1 d . . . . .
O11 O 0.52181(19) 0.5926(3) 0.2629(3) 0.0210(8) Uani 1 1 d . . . . .
O12 O 0.5029(3) 0.2608(3) 0.3804(4) 0.0378(11) Uani 1 1 d . . . . .
O13 O 0.2942(3) 0.5000 -0.1210(5) 0.0283(13) Uani 1 2 d S T P . .
O14 O 0.4036(2) 0.3216(3) 0.2267(3) 0.0278(9) Uani 1 1 d . . . . .
O15 O 0.4671(3) 0.1689(3) 0.2061(4) 0.0355(11) Uani 1 1 d . . . . .
O16 O 0.2682(2) 0.3248(3) 0.1688(4) 0.0382(11) Uani 1 1 d . . . . .
O17 O 0.3079(2) 0.3461(3) -0.2304(4) 0.0334(10) Uani 1 1 d . . . . .
Na1 Na 0.2606(2) 0.3542(3) 0.4577(3) 0.0663(10) Uani 1 1 d . . . . .
Na2 Na 0.1666(3) 0.2571(4) 0.0072(5) 0.1066(19) Uani 1 1 d . . . . .
Na3 Na 0.08312(18) 0.5000 0.0610(3) 0.0338(8) Uani 1 2 d S T P . .
Na4 Na 0.5505(3) 0.3868(4) 0.5089(5) 0.0388(14) Uani 0.5 1 d . . P A 1
O11W O 0.5656(9) 0.4485(14) 0.5069(12) 0.099(6) Uani 0.5 1 d . U P B 2
O1W O 0.1853(3) 0.3648(4) -0.1570(6) 0.0619(18) Uani 1 1 d . . . . .
O2W O -0.0197(4) 0.5000 0.1148(6) 0.0385(16) Uani 1 2 d S T P . .
O3W O 0.0665(3) 0.3473(3) 0.0613(4) 0.0413(12) Uani 1 1 d . . . . .
O4W O 0.1574(4) 0.5000 0.2257(6) 0.0482(19) Uani 1 2 d S T P . .
O5W O 0.1800(4) 0.5000 -0.0059(7) 0.054(2) Uani 1 2 d S T P . .
O6W O 0.2036(10) 0.5000 0.6804(13) 0.140(7) Uani 1 2 d S T P . .
O7W O 0.2836(4) 0.2140(5) 0.4132(6) 0.075(2) Uani 1 1 d . . . . .
O8W O 0.1532(5) 0.3590(5) 0.3484(7) 0.094(3) Uani 1 1 d . U . . .
O9W O 0.2474(8) 0.5000 0.4980(13) 0.113(5) Uani 1 2 d S TU P . .
O10W O 0.4107(7) 0.1500(11) 0.4694(15) 0.085(5) Uani 0.5 1 d . U P . .

loop_
_atom_site_aniso_label
_atom_site_aniso_U_11
_atom_site_aniso_U_22
_atom_site_aniso_U_33
_atom_site_aniso_U_23
_atom_site_aniso_U_13
_atom_site_aniso_U_12
Mo1 0.0203(3) 0.0158(3) 0.0149(3) 0.000 0.0061(2) 0.000
Mo2 0.0183(3) 0.0352(4) 0.0185(3) 0.000 0.0037(3) 0.000
Mo3 0.0212(3) 0.0234(3) 0.0215(2) -0.00230(18) 0.00252(18) -0.00283(18)
Mo4 0.0224(3) 0.0229(3) 0.0267(3) 0.00158(18) 0.01103(19) -0.00204(18)
Mo5 0.0271(3) 0.0189(3) 0.0221(3) 0.00370(17) 0.00777(19) 0.00149(18)
Ge1 0.0169(4) 0.0169(4) 0.0133(4) 0.000 0.0040(3) 0.000
O1 0.021(3) 0.016(3) 0.011(2) 0.000 0.0037(19) 0.000
O2 0.0193(19) 0.024(2) 0.0157(18) -0.0010(14) 0.0024(14) 0.0000(15)
O3 0.017(3) 0.022(3) 0.022(3) 0.000 0.007(2) 0.000
O4 0.020(3) 0.028(3) 0.031(3) 0.000 0.011(2) 0.000
O5 0.025(3) 0.023(3) 0.026(3) 0.000 0.005(2) 0.000
O6 0.027(2) 0.021(2) 0.0181(18) 0.0025(14) 0.0060(15) -0.0017(15)
O7 0.028(2) 0.030(2) 0.024(2) 0.0000(17) 0.0090(17) -0.0034(17)
O8 0.044(3) 0.040(3) 0.030(2) 0.003(2) 0.018(2) 0.000(2)
O9 0.037(3) 0.039(3) 0.024(2) -0.0047(19) 0.0040(19) -0.004(2)
O10 0.026(2) 0.022(2) 0.027(2) -0.0028(16) 0.0070(17) -0.0041(16)
O11 0.020(2) 0.0216(19) 0.0199(19) -0.0019(15) 0.0028(15) -0.0022(15)
O12 0.046(3) 0.041(3) 0.026(2) 0.009(2) 0.009(2) 0.001(2)
O13 0.019(3) 0.042(4) 0.023(3) 0.000 0.003(2) 0.000
O14 0.025(2) 0.026(2) 0.034(2) 0.0024(17) 0.0118(18) 0.0006(17)
O15 0.045(3) 0.019(2) 0.043(3) 0.0004(19) 0.014(2) -0.0005(19)
O16 0.034(3) 0.034(3) 0.049(3) -0.002(2) 0.015(2) -0.010(2)
O17 0.034(2) 0.033(2) 0.034(2) -0.0025(19) 0.0113(19) -0.0079(19)
Na1 0.067(2) 0.073(3) 0.059(2) 0.0030(19) 0.0151(19) -0.011(2)
Na2 0.089(4) 0.101(4) 0.130(5) -0.052(4) 0.026(3) -0.012(3)
Na3 0.0298(19) 0.0285(19) 0.042(2) 0.000 0.0061(16) 0.000
Na4 0.029(3) 0.049(4) 0.039(3) -0.006(3) 0.008(2) -0.009(3)
O11W 0.085(11) 0.157(15) 0.052(8) -0.007(9) 0.012(7) 0.075(11)
O1W 0.064(4) 0.048(4) 0.087(5) -0.013(3) 0.045(4) -0.019(3)
O2W 0.046(4) 0.031(4) 0.041(4) 0.000 0.014(3) 0.000
O3W 0.048(3) 0.032(3) 0.046(3) -0.001(2) 0.015(2) -0.005(2)
O4W 0.033(4) 0.062(5) 0.048(5) 0.000 0.005(3) 0.000
O5W 0.038(4) 0.078(6) 0.047(5) 0.000 0.013(4) 0.000
O6W 0.155(16) 0.144(15) 0.098(12) 0.000 -0.014(11) 0.000
O7W 0.073(5) 0.090(6) 0.059(4) -0.002(4) 0.010(4) -0.032(4)
O8W 0.104(6) 0.058(5) 0.091(6) 0.010(4) -0.032(5) -0.028(4)
O9W 0.118(8) 0.086(7) 0.126(8) 0.000 0.009(7) 0.000
O10W 0.039(7) 0.089(10) 0.125(12) -0.026(9) 0.015(7) -0.022(7)

loop_
_atom_type_symbol
_atom_type_description
_atom_type_scat_dispersion_real
_atom_type_scat_dispersion_imag
_atom_type_scat_source
O O 0.0106 0.0060 'International Tables Vol C Tables 4.2.6.8 and 6.1.1.4'
H H 0.0000 0.0000 'International Tables Vol C Tables 4.2.6.8 and 6.1.1.4'
Mo Mo -1.6832 0.6857 'International Tables Vol C Tables 4.2.6.8 and 6.1.1.4'
Ge Ge 0.1547 1.8001 'International Tables Vol C Tables 4.2.6.8 and 6.1.1.4'
Na Na 0.0362 0.0249 'International Tables Vol C Tables 4.2.6.8 and 6.1.1.4'

loop_
_geom_angle_atom_site_label_1
_geom_angle_atom_site_label_2
_geom_angle_atom_site_label_3
_geom_angle
_geom_angle_site_symmetry_1
_geom_angle_site_symmetry_3
O6 Mo1 O6 104.4(3) 2_655 .
O6 Mo1 O2 96.95(18) 2_655 .
O6 Mo1 O2 99.34(18) . .
O6 Mo1 O2 99.35(18) 2_655 2_655
O6 Mo1 O2 96.95(18) . 2_655
O2 Mo1 O2 153.3(2) . 2_655
O6 Mo1 O1 90.97(17) 2_655 5_665
O6 Mo1 O1 164.12(17) . 5_665
O2 Mo1 O1 82.44(18) . 5_665
O2 Mo1 O1 76.26(17) 2_655 5_665
O6 Mo1 O1 164.12(17) 2_655 .
O6 Mo1 O1 90.97(17) . .
O2 Mo1 O1 76.26(17) . .
O2 Mo1 O1 82.43(18) 2_655 .
O1 Mo1 O1 74.0(2) 5_665 .
O13 Mo2 O7 101.4(2) . .
O13 Mo2 O7 101.4(2) . 6_565
O7 Mo2 O7 91.9(3) . 6_565
O13 Mo2 O2 98.91(19) . 6_565
O7 Mo2 O2 158.96(18) . 6_565
O7 Mo2 O2 89.18(18) 6_565 6_565
O13 Mo2 O2 98.91(19) . .
O7 Mo2 O2 89.18(18) . .
O7 Mo2 O2 158.96(18) 6_565 .
O2 Mo2 O2 82.5(2) 6_565 .
O13 Mo2 O1 168.0(2) . .
O7 Mo2 O1 86.80(17) . .
O7 Mo2 O1 86.80(17) 6_565 .
O2 Mo2 O1 72.28(14) 6_565 .
O2 Mo2 O1 72.28(14) . .
O9 Mo3 O17 103.6(2) . .
O9 Mo3 O5 98.3(2) . .
O17 Mo3 O5 101.6(2) . .
O9 Mo3 O10 97.5(2) . .
O17 Mo3 O10 95.6(2) . .
O5 Mo3 O10 153.1(2) . .
O9 Mo3 O11 94.7(2) . 5_665
O17 Mo3 O11 159.91(19) . 5_665
O5 Mo3 O11 83.6(2) . 5_665
O10 Mo3 O11 73.54(16) . 5_665
O9 Mo3 O2 173.08(19) . .
O17 Mo3 O2 83.01(19) . .
O5 Mo3 O2 78.2(2) . .
O10 Mo3 O2 83.60(16) . .
O11 Mo3 O2 79.05(14) 5_665 .
O16 Mo4 O8 103.3(2) . .
O16 Mo4 O14 100.1(2) . .
O8 Mo4 O14 99.0(2) . .
O16 Mo4 O4 96.8(2) . .
O8 Mo4 O4 98.1(2) . .
O14 Mo4 O4 152.4(2) . .
O16 Mo4 O3 162.9(2) . .
O8 Mo4 O3 92.1(2) . .
O14 Mo4 O3 84.35(17) . .
O4 Mo4 O3 73.49(18) . .
O16 Mo4 O7 86.7(2) . .
O8 Mo4 O7 169.9(2) . .
O14 Mo4 O7 80.17(18) . .
O4 Mo4 O7 79.2(2) . .
O3 Mo4 O7 77.79(18) . .
O12 Mo5 O15 103.9(2) . .
O12 Mo5 O14 99.9(2) . .
O15 Mo5 O14 100.7(2) . .
O12 Mo5 O10 99.4(2) . 2_655
O15 Mo5 O10 96.3(2) . 2_655
O14 Mo5 O10 150.24(18) . 2_655
O12 Mo5 O11 92.0(2) . 6_565
O15 Mo5 O11 161.97(19) . 6_565
O14 Mo5 O11 84.51(17) . 6_565
O10 Mo5 O11 72.40(16) 2_655 6_565
O12 Mo5 O6 167.7(2) . .
O15 Mo5 O6 88.1(2) . .
O14 Mo5 O6 79.98(17) . .
O10 Mo5 O6 76.38(16) 2_655 .
O11 Mo5 O6 75.71(14) 6_565 .
O3 Ge1 O11 109.59(16) . .
O3 Ge1 O11 109.59(16) . 6_565
O11 Ge1 O11 110.1(3) . 6_565
O3 Ge1 O1 109.8(3) . .
O11 Ge1 O1 108.85(16) . .
O11 Ge1 O1 108.85(16) 6_565 .
Ge1 O1 Mo1 119.02(15) . .
Ge1 O1 Mo1 119.02(15) . 5_665
Mo1 O1 Mo1 106.0(2) . 5_665
Ge1 O1 Mo2 118.9(3) . .
Mo1 O1 Mo2 94.44(15) . .
Mo1 O1 Mo2 94.44(15) 5_665 .
Mo1 O2 Mo2 114.99(18) . .
Mo1 O2 Mo3 127.94(19) . .
Mo2 O2 Mo3 116.07(17) . .
Ge1 O3 Mo4 127.77(14) . .
Ge1 O3 Mo4 127.77(14) . 6_565
Mo4 O3 Mo4 95.5(2) . 6_565
Mo4 O4 Mo4 115.4(3) . 6_565
Mo3 O5 Mo3 168.9(4) 6_565 .
Mo1 O6 Mo5 147.2(2) . .
Mo2 O7 Mo4 140.7(2) . .
Mo2 O7 Na2 120.4(2) . 7
Mo4 O7 Na2 98.8(2) . 7
Mo4 O8 Na1 140.0(3) . .
Mo4 O8 Na4 117.9(3) . 2_656
Na1 O8 Na4 98.8(2) . 2_656
Mo3 O9 Na1 141.5(3) . 1_554
Mo3 O9 Na4 119.1(3) . 2_655
Na1 O9 Na4 97.6(2) 1_554 2_655
Mo3 O10 Mo5 115.1(2) . 2_655
Ge1 O11 Mo3 127.3(2) . 5_665
Ge1 O11 Mo5 127.7(2) . 6_565
Mo3 O11 Mo5 96.68(16) 5_665 6_565
Mo5 O12 Na4 123.4(3) . .
Mo5 O12 Na4 117.4(3) . 2_656
Na4 O12 Na4 44.4(3) . 2_656
Mo5 O14 Mo4 166.3(3) . .
Mo4 O16 Na2 154.8(3) . .
O7W Na1 O9W 174.1(5) . .
O7W Na1 O8 83.6(3) . .
O9W Na1 O8 91.0(5) . .
O7W Na1 O8W 95.4(3) . .
O9W Na1 O8W 88.1(5) . .
O8 Na1 O8W 103.8(3) . .
O7W Na1 O7W 85.2(3) . 7_556
O9W Na1 O7W 99.6(5) . 7_556
O8 Na1 O7W 163.5(3) . 7_556
O8W Na1 O7W 89.3(3) . 7_556
O7W Na1 O9 94.2(3) . 1_556
O9W Na1 O9 83.4(4) . 1_556
O8 Na1 O9 88.5(2) . 1_556
O8W Na1 O9 165.2(3) . 1_556
O7W Na1 O9 80.3(2) 7_556 1_556
O7W Na1 Na1 43.4(2) . 7_556
O9W Na1 Na1 141.4(5) . 7_556
O8 Na1 Na1 125.9(3) . 7_556
O8W Na1 Na1 93.1(3) . 7_556
O7W Na1 Na1 41.8(2) 7_556 7_556
O9 Na1 Na1 86.1(2) 1_556 7_556
O7W Na1 Na4 83.3(2) . 2_656
O9W Na1 Na4 91.2(4) . 2_656
O8 Na1 Na4 44.60(18) . 2_656
O8W Na1 Na4 148.4(3) . 2_656
O7W Na1 Na4 121.9(3) 7_556 2_656
O9 Na1 Na4 44.36(16) 1_556 2_656
Na1 Na1 Na4 106.6(2) 7_556 2_656
O3W Na2 O7 123.7(3) . 7
O3W Na2 O16 95.4(2) . .
O7 Na2 O16 125.2(3) 7 .
O3W Na2 O1W 99.3(3) . .
O7 Na2 O1W 109.1(3) 7 .
O16 Na2 O1W 99.2(3) . .
O3W Na2 Na2 150.0(3) . 7
O7 Na2 Na2 86.0(2) 7 7
O16 Na2 Na2 59.75(19) . 7
O1W Na2 Na2 71.3(3) . 7
O3W Na3 O3W 163.1(3) 6_565 .
O3W Na3 O4W 93.58(17) 6_565 .
O3W Na3 O4W 93.58(17) . .
O3W Na3 O5W 97.92(16) 6_565 .
O3W Na3 O5W 97.92(16) . .
O4W Na3 O5W 85.5(3) . .
O3W Na3 O2W 87.39(17) 6_565 5_565
O3W Na3 O2W 87.39(17) . 5_565
O4W Na3 O2W 172.9(3) . 5_565
O5W Na3 O2W 87.4(3) . 5_565
O3W Na3 O2W 81.87(16) 6_565 .
O3W Na3 O2W 81.87(16) . .
O4W Na3 O2W 99.0(3) . .
O5W Na3 O2W 175.5(3) . .
O2W Na3 O2W 88.1(3) 5_565 .
O3W Na3 Na3 82.52(16) 6_565 5_565
O3W Na3 Na3 82.52(16) . 5_565
O4W Na3 Na3 142.9(3) . 5_565
O5W Na3 Na3 131.6(3) . 5_565
O2W Na3 Na3 44.2(2) 5_565 5_565
O2W Na3 Na3 44.0(2) . 5_565
Na4 Na4 O12 72.9(3) 2_656 .
Na4 Na4 O9 140.9(5) 2_656 2_655
O12 Na4 O9 75.8(2) . 2_655
Na4 Na4 O8 144.6(5) 2_656 2_656
O12 Na4 O8 128.3(3) . 2_656
O9 Na4 O8 74.2(2) 2_655 2_656
Na4 Na4 O12 62.8(3) 2_656 2_656
O12 Na4 O12 72.6(2) . 2_656
O9 Na4 O12 127.6(3) 2_655 2_656
O8 Na4 O12 94.2(2) 2_656 2_656
Na4 Na4 Na4 90.000(1) 2_656 6_565
O12 Na4 Na4 137.55(18) . 6_565
O9 Na4 Na4 97.81(17) 2_655 6_565
O8 Na4 Na4 87.76(18) 2_656 6_565
O12 Na4 Na4 133.36(17) 2_656 6_565
Na4 Na4 Na1 172.62(12) 2_656 2_656
O12 Na4 Na1 101.4(2) . 2_656
O9 Na4 Na1 38.04(14) 2_655 2_656
O8 Na4 Na1 36.58(14) 2_656 2_656
O12 Na4 Na1 111.5(2) 2_656 2_656
Na4 Na4 Na1 97.38(12) 6_565 2_656
Na4 Na4 Na4 59.31(17) 2_656 5_666
O12 Na4 Na4 119.0(3) . 5_666
O9 Na4 Na4 120.9(3) 2_655 5_666
O8 Na4 Na4 112.5(3) 2_656 5_666
O12 Na4 Na4 110.9(3) 2_656 5_666
Na4 Na4 Na4 30.69(17) 6_565 5_666
Na1 Na4 Na4 128.1(2) 2_656 5_666
Na3 O2W Na3 91.9(3) 5_565 .
Na3 O3W Na2 112.2(2) . .
Na1 O7W Na1 94.8(3) . 7_556
Na1 O9W Na1 147.1(9) 6_565 .

loop_
_geom_bond_atom_site_label_1
_geom_bond_atom_site_label_2
_geom_bond_distance
_geom_bond_site_symmetry_2
Mo1 O6 1.721(4) 2_655
Mo1 O6 1.721(4) .
Mo1 O2 1.916(4) .
Mo1 O2 1.916(4) 2_655
Mo1 O1 2.260(3) 5_665
Mo1 O1 2.260(3) .
Mo2 O13 1.680(6) .
Mo2 O7 1.845(4) .
Mo2 O7 1.845(4) 6_565
Mo2 O2 2.066(4) 6_565
Mo2 O2 2.066(4) .
Mo2 O1 2.316(5) .
Mo3 O9 1.706(5) .
Mo3 O17 1.716(5) .
Mo3 O5 1.8930(9) .
Mo3 O10 1.943(4) .
Mo3 O11 2.174(4) 5_665
Mo3 O2 2.456(4) .
Mo4 O16 1.706(5) .
Mo4 O8 1.721(5) .
Mo4 O14 1.904(4) .
Mo4 O4 1.936(3) .
Mo4 O3 2.210(4) .
Mo4 O7 2.316(4) .
Mo5 O12 1.708(5) .
Mo5 O15 1.718(5) .
Mo5 O14 1.868(4) .
Mo5 O10 1.948(4) 2_655
Mo5 O11 2.220(4) 6_565
Mo5 O6 2.303(4) .
Ge1 O3 1.741(5) .
Ge1 O11 1.749(4) .
Ge1 O11 1.749(4) 6_565
Ge1 O1 1.801(5) .
O1 Mo1 2.260(3) 5_665
O3 Mo4 2.210(4) 6_565
O4 Mo4 1.936(3) 6_565
O5 Mo3 1.8929(9) 6_565
O7 Na2 2.787(7) 7
O8 Na1 2.369(6) .
O8 Na4 2.791(8) 2_656
O9 Na1 2.442(6) 1_554
O9 Na4 2.771(8) 2_655
O10 Mo5 1.948(4) 2_655
O11 Mo3 2.174(4) 5_665
O11 Mo5 2.220(4) 6_565
O12 Na4 2.644(8) .
O12 Na4 2.842(8) 2_656
O16 Na2 2.867(8) .
Na1 O7W 2.334(10) .
Na1 O9W 2.353(7) .
Na1 O8W 2.392(9) .
Na1 O7W 2.403(8) 7_556
Na1 O9 2.442(6) 1_556
Na1 Na1 3.487(9) 7_556
Na1 Na4 3.928(8) 2_656
Na2 O3W 2.766(8) .
Na2 O7 2.787(7) 7
Na2 O1W 2.870(10) .
Na2 Na2 3.568(12) 7
Na3 O3W 2.390(5) 6_565
Na3 O3W 2.390(5) .
Na3 O4W 2.395(9) .
Na3 O5W 2.415(9) .
Na3 O2W 2.430(9) 5_565
Na3 O2W 2.439(8) .
Na3 Na3 3.498(8) 5_565
Na4 Na4 2.081(12) 2_656
Na4 O9 2.771(8) 2_655
Na4 O8 2.791(8) 2_656
Na4 O12 2.842(8) 2_656
Na4 Na4 3.506(14) 6_565
Na4 Na1 3.928(8) 2_656
Na4 Na4 4.077(14) 5_666
O11W O11W 1.59(4) 6_565
O2W Na3 2.430(9) 5_565
O7W Na1 2.403(8) 7_556
O9W Na1 2.353(7) 6_565
